data_7206014
loop_
_publ_author_name
'Li, Yan'
'Zou, Wen-Qiang'
'Wu, Mei-Feng'
'Lin, Jian-Di'
'Zheng, Fa-Kun'
'Liu, Zhi-Fa'
'Wang, Shuai-Hua'
'Guo, Guo-Cong'
'Huang, Jin-Shun'

_publ_section_title
;
 Hydrothermal syntheses, crystal structures and magnetic properties of
 four Mn(ii) and Co(ii) coordination polymers generated from new
 carboxylate-introduced 1,2,3-triazole ligands
;
_journal_issue 11
_journal_name_full CrystEngComm
_journal_page_first 3868
_journal_paper_doi 10.1039/c1ce05208j
_journal_volume 13
_journal_year 2011
_chemical_formula_moiety Co(C10H11N3O7)
_chemical_formula_sum 'C10 H11 Co N3 O7'
_chemical_formula_weight 344.15
_chemical_melting_point ?
_chemical_name_common Co(C10H11N3O7)
_chemical_name_systematic Co(C10H11N3O7)
_space_group_IT_number 14
_symmetry_cell_setting monoclinic
_symmetry_space_group_name_Hall '-P 2ybc'
_symmetry_space_group_name_H-M 'P 1 21/c 1'
_atom_sites_solution_hydrogens geom
_atom_sites_solution_primary direct
_atom_sites_solution_secondary difmap
_audit_creation_method SHELXL-97
_cell_angle_alpha 90.00
_cell_angle_beta 96.063(19)
_cell_angle_gamma 90.00
_cell_formula_units_Z 4
_cell_length_a 10.446(3)
_cell_length_b 16.862(2)
_cell_length_c 7.3912(15)
_cell_measurement_reflns_used 20
_cell_measurement_temperature 293(2)
_cell_measurement_theta_max 15
_cell_measurement_theta_min 6
_cell_volume 1294.6(5)
_computing_cell_refinement WinAFC
_computing_data_collection WinAFC
_computing_data_reduction 'CrystalStructure Version 3.10'
_computing_molecular_graphics 'Bruker SHELXTL'
_computing_publication_material 'Siemens SHELXTL^TM^ 5'
_computing_structure_refinement 'Siemens SHELXTL^TM^ 5'
_computing_structure_solution 'Siemens SHELXTL^TM^ 5'
_diffrn_ambient_temperature 293(2)
_diffrn_measured_fraction_theta_full 0.997
_diffrn_measured_fraction_theta_max 0.997
_diffrn_measurement_device_type 'Rigaku AFC7R'
_diffrn_measurement_method \w-2\q
_diffrn_radiation_monochromator graphite
_diffrn_radiation_source 'rotating-anode generator'
_diffrn_radiation_type MoK\a
_diffrn_radiation_wavelength 0.71073
_diffrn_reflns_av_R_equivalents 0.0661
_diffrn_reflns_av_sigmaI/netI 0.0961
_diffrn_reflns_limit_h_max 12
_diffrn_reflns_limit_h_min -12
_diffrn_reflns_limit_k_max 20
_diffrn_reflns_limit_k_min 0
_diffrn_reflns_limit_l_max 8
_diffrn_reflns_limit_l_min -2
_diffrn_reflns_number 2590
_diffrn_reflns_theta_full 25.35
_diffrn_reflns_theta_max 25.35
_diffrn_reflns_theta_min 3.11
_diffrn_standards_decay_% 1.6063
_diffrn_standards_interval_count 3
_diffrn_standards_interval_time 200
_exptl_absorpt_coefficient_mu 1.365
_exptl_absorpt_correction_T_max 0.9922
_exptl_absorpt_correction_T_min 0.8659
_exptl_absorpt_correction_type psi-scan
_exptl_absorpt_process_details 'Psi (Rigaku WinAFC)'
_exptl_crystal_colour pink
_exptl_crystal_density_diffrn 1.766
_exptl_crystal_density_meas ?
_exptl_crystal_density_method 'not measured'
_exptl_crystal_description block
_exptl_crystal_F_000 700
_exptl_crystal_size_max 0.20
_exptl_crystal_size_mid 0.15
_exptl_crystal_size_min 0.10
_refine_diff_density_max 0.769
_refine_diff_density_min -0.683
_refine_diff_density_rms 0.166
_refine_ls_extinction_method none
_refine_ls_goodness_of_fit_ref 1.029
_refine_ls_hydrogen_treatment mixed
_refine_ls_matrix_type full
_refine_ls_number_parameters 211
_refine_ls_number_reflns 2358
_refine_ls_number_restraints 6
_refine_ls_restrained_S_all 1.028
_refine_ls_R_factor_all 0.1204
_refine_ls_R_factor_gt 0.0736
_refine_ls_shift/su_max 0.013
_refine_ls_shift/su_mean 0.001
_refine_ls_structure_factor_coef Fsqd
_refine_ls_weighting_details 'calc w=1/[\s^2^(Fo^2^)+(0.1273P)^2^+0.0000P] where P=(Fo^2^+2Fc^2^)/3'
_refine_ls_weighting_scheme calc
_refine_ls_wR_factor_gt 0.1881
_refine_ls_wR_factor_ref 0.2214
_reflns_number_gt 1524
_reflns_number_total 2358
_reflns_threshold_expression >2sigma(I)
_cod_data_source_file c1ce05208j.txt
_cod_data_source_block 14
_cod_depositor_comments
;
The following automatic conversions were performed:
'_exptl_absorpt_correction_type' value 'Psi-scan' changed to 'psi-scan'
according to '/home/saulius/struct/CIF-dictionaries/cif_core.dic'
dictionary named 'cif_core.dic' version 2.4.1 from 2010-06-29.

Automatic conversion script
Id: cif_fix_enum 1555 2011-01-17 13:19:09Z saulius 

The following automatic conversions were performed:

'_chemical_melting_point' value 'not measured' was changed to '?' -
the value is undefined or not given.

Automatic conversion script
Id: cif_fix_values 1569 2011-02-09 13:29:24Z adriana 

The following automatic conversions were performed:

'_exptl_crystal_density_meas' value 'not measured' was changed to '?'
- the value is perceived as not measured.

Automatic conversion script
Id: cif_fix_values 3008 2015-01-20 13:52:24Z robertas 
;
_cod_original_sg_symbol_H-M P2(1)/c
_cod_database_code 7206014

loop_
_symmetry_equiv_pos_as_xyz
'x, y, z'
'-x, y+1/2, -z+1/2'
'-x, -y, -z'
'x, -y-1/2, z-1/2'

loop_
_atom_site_label
_atom_site_type_symbol
_atom_site_fract_x
_atom_site_fract_y
_atom_site_fract_z
_atom_site_U_iso_or_equiv
_atom_site_adp_type
_atom_site_occupancy
_atom_site_symmetry_multiplicity
_atom_site_calc_flag
_atom_site_refinement_flags
_atom_site_disorder_assembly
_atom_site_disorder_group
Co1 Co 0.358064(14) 0.926502(9) 0.23007(3) 0.02330(4) Uani 1 1 d . . .
O1W O 0.36875(8) 0.93390(5) -0.04911(13) 0.0376(3) Uani 1 1 d D . .
H1WA H 0.4133(2) 0.9061(2) -0.1172(4) 0.056 Uiso 1 1 d D . .
H1WB H 0.29755(18) 0.9083(2) -0.0528(10) 0.056 Uiso 1 1 d D . .
O2W O 0.37046(8) 0.93006(5) 0.51221(12) 0.0354(3) Uani 1 1 d D . .
H2WA H 0.45296(17) 0.9268(8) 0.5301(8) 0.053 Uiso 1 1 d D . .
H2WB H 0.3518(3) 0.9311(9) 0.6228(3) 0.053 Uiso 1 1 d D . .
O3W O 1.0947(3) 0.52063(15) 0.1103(5) 0.1117(14) Uani 0.50 1 d P . .
O4W O 1.0583(3) 0.5056(2) 0.3651(10) 0.270(3) Uani 0.50 1 d P . .
O11 O 0.58643(8) 0.56089(5) 0.26031(14) 0.0352(3) Uani 1 1 d . . .
O12 O 0.78319(8) 0.51582(5) 0.27989(15) 0.0375(3) Uani 1 1 d . . .
O13 O 0.67938(10) 0.93509(6) 0.2683(2) 0.0775(5) Uani 1 1 d . . .
O14 O 0.51375(8) 0.85201(6) 0.24991(15) 0.0404(3) Uani 1 1 d . . .
N11 N 1.06588(9) 0.75910(6) 0.21499(15) 0.0233(3) Uani 1 1 d . . .
N12 N 1.11354(9) 0.83221(6) 0.23133(17) 0.0297(3) Uani 1 1 d . . .
N13 N 1.23655(9) 0.82721(6) 0.20780(15) 0.0253(3) Uani 1 1 d . . .
C10 C 0.71925(11) 0.79677(7) 0.25470(18) 0.0237(3) Uani 1 1 d . . .
C11 C 0.67470(11) 0.71977(8) 0.26317(18) 0.0279(4) Uani 1 1 d . . .
H11A H 0.5876 0.7107 0.2705 0.033 Uiso 1 1 calc R . .
C12 C 0.75721(11) 0.65646(7) 0.26092(18) 0.0247(3) Uani 1 1 d . . .
C13 C 0.88780(11) 0.66804(7) 0.24384(18) 0.0241(3) Uani 1 1 d . . .
H13A H 0.9438 0.6253 0.2395 0.029 Uiso 1 1 calc R . .
C14 C 0.93128(10) 0.74616(7) 0.23344(18) 0.0231(3) Uani 1 1 d . . .
C15 C 0.85000(11) 0.80973(7) 0.23636(19) 0.0266(4) Uani 1 1 d . . .
H15A H 0.8811 0.8610 0.2263 0.032 Uiso 1 1 calc R . .
C16 C 0.63186(12) 0.86716(7) 0.2566(2) 0.0336(4) Uani 1 1 d . . .
C17 C 0.70655(11) 0.57349(7) 0.26610(19) 0.0272(4) Uani 1 1 d . . .
C19 C 1.15822(12) 0.70713(8) 0.1788(2) 0.0431(5) Uani 1 1 d . . .
H19A H 1.1492 0.6528 0.1604 0.052 Uiso 1 1 calc R . .
C20 C 1.26488(12) 0.75012(8) 0.1748(2) 0.0409(5) Uani 1 1 d . . .
H20A H 1.3452 0.7307 0.1532 0.049 Uiso 1 1 calc R . .

loop_
_atom_site_aniso_label
_atom_site_aniso_U_11
_atom_site_aniso_U_22
_atom_site_aniso_U_33
_atom_site_aniso_U_23
_atom_site_aniso_U_13
_atom_site_aniso_U_12
Co1 0.01321(6) 0.01353(7) 0.04391(9) -0.00126(8) 0.00650(6) -0.00001(6)
O1W 0.0335(5) 0.0293(5) 0.0523(6) 0.0026(5) 0.0151(4) 0.0039(4)
O2W 0.0314(5) 0.0309(5) 0.0444(5) -0.0011(5) 0.0066(4) 0.0076(4)
O3W 0.142(2) 0.0180(11) 0.184(3) -0.0034(16) 0.061(2) 0.0106(14)
O4W 0.0673(16) 0.093(2) 0.611(9) -0.103(4) -0.143(3) 0.0524(17)
O11 0.0219(4) 0.0270(5) 0.0570(6) 0.0019(4) 0.0059(4) -0.0049(4)
O12 0.0273(4) 0.0169(4) 0.0688(7) 0.0031(5) 0.0071(5) 0.0008(4)
O13 0.0294(5) 0.0186(5) 0.1872(15) 0.0033(7) 0.0248(7) 0.0036(4)
O14 0.0164(4) 0.0273(5) 0.0777(7) 0.0008(5) 0.0065(4) 0.0030(4)
N11 0.0134(4) 0.0152(4) 0.0413(6) -0.0067(5) 0.0024(4) -0.0033(4)
N12 0.0130(4) 0.0145(5) 0.0617(7) 0.0015(5) 0.0040(5) -0.0025(4)
N13 0.0164(4) 0.0181(5) 0.0427(6) -0.0001(5) 0.0086(4) -0.0049(4)
C10 0.0149(5) 0.0194(5) 0.0378(7) -0.0016(5) 0.0071(5) 0.0015(5)
C11 0.0151(5) 0.0269(6) 0.0421(7) 0.0056(6) 0.0053(5) -0.0039(5)
C12 0.0186(5) 0.0209(6) 0.0352(7) 0.0027(6) 0.0059(5) -0.0020(5)
C13 0.0185(5) 0.0152(5) 0.0391(7) -0.0034(5) 0.0057(5) 0.0029(5)
C14 0.0098(5) 0.0156(5) 0.0444(7) -0.0001(5) 0.0047(5) -0.0011(4)
C15 0.0222(6) 0.0107(5) 0.0474(8) -0.0044(6) 0.0055(6) -0.0020(5)
C16 0.0217(6) 0.0143(5) 0.0652(9) -0.0001(6) 0.0069(6) 0.0029(5)
C17 0.0167(5) 0.0207(6) 0.0447(7) 0.0003(6) 0.0054(5) -0.0015(5)
C19 0.0264(6) 0.0128(6) 0.0912(11) -0.0016(7) 0.0115(7) 0.0032(5)
C20 0.0150(5) 0.0236(6) 0.0854(11) -0.0068(7) 0.0109(7) -0.0008(5)

loop_
_atom_type_symbol
_atom_type_description
_atom_type_scat_dispersion_real
_atom_type_scat_dispersion_imag
_atom_type_scat_source
C C 0.0033 0.0016 'International Tables Vol C Tables 4.2.6.8 and 6.1.1.4'
H H 0.0000 0.0000 'International Tables Vol C Tables 4.2.6.8 and 6.1.1.4'
N N 0.0061 0.0033 'International Tables Vol C Tables 4.2.6.8 and 6.1.1.4'
O O 0.0106 0.0060 'International Tables Vol C Tables 4.2.6.8 and 6.1.1.4'
Co Co 0.3494 0.9721 'International Tables Vol C Tables 4.2.6.8 and 6.1.1.4'

loop_
_geom_angle_atom_site_label_1
_geom_angle_atom_site_label_2
_geom_angle_atom_site_label_3
_geom_angle
_geom_angle_site_symmetry_1
_geom_angle_site_symmetry_3
_geom_angle_publ_flag
O14 Co1 O2W 88.91(4) . . ?
O14 Co1 O1W 88.99(4) . . ?
O2W Co1 O1W 171.65(3) . . ?
O14 Co1 N13 89.17(4) . 1_455 ?
O2W Co1 N13 94.29(4) . 1_455 ?
O1W Co1 N13 93.75(4) . 1_455 ?
O14 Co1 O12 171.94(4) . 2_655 ?
O2W Co1 O12 89.06(4) . 2_655 ?
O1W Co1 O12 91.91(4) . 2_655 ?
N13 Co1 O12 98.76(4) 1_455 2_655 ?
O14 Co1 O11 113.56(4) . 2_655 ?
O2W Co1 O11 87.28(4) . 2_655 ?
O1W Co1 O11 86.16(4) . 2_655 ?
N13 Co1 O11 157.26(3) 1_455 2_655 ?
O12 Co1 O11 58.54(3) 2_655 2_655 ?
Co1 O1W H1WA 129.5(2) . . ?
Co1 O1W H1WB 82.2(5) . . ?
H1WA O1W H1WB 103.2(4) . . ?
Co1 O2W H2WA 96.2(4) . . ?
Co1 O2W H2WB 163.4(2) . . ?
H2WA O2W H2WB 100.3(5) . . ?
C17 O11 Co1 85.42(7) . 2_645 ?
C17 O12 Co1 96.47(7) . 2_645 ?
C16 O14 Co1 130.36(8) . . ?
N12 N11 C19 110.55(10) . . ?
N12 N11 C14 119.36(9) . . ?
C19 N11 C14 130.08(10) . . ?
N13 N12 N11 106.83(9) . . ?
N12 N13 C20 108.57(10) . . ?
N12 N13 Co1 121.95(8) . 1_655 ?
C20 N13 Co1 129.45(8) . 1_655 ?
C11 C10 C15 119.08(11) . . ?
C11 C10 C16 122.35(11) . . ?
C15 C10 C16 118.52(10) . . ?
C12 C11 C10 120.98(11) . . ?
C12 C11 H11A 119.5 . . ?
C10 C11 H11A 119.5 . . ?
C11 C12 C13 120.84(11) . . ?
C11 C12 C17 120.13(11) . . ?
C13 C12 C17 118.94(10) . . ?
C12 C13 C14 117.56(10) . . ?
C12 C13 H13A 121.2 . . ?
C14 C13 H13A 121.2 . . ?
C15 C14 C13 122.09(11) . . ?
C15 C14 N11 119.68(10) . . ?
C13 C14 N11 118.22(10) . . ?
C14 C15 C10 119.40(11) . . ?
C14 C15 H15A 120.3 . . ?
C10 C15 H15A 120.3 . . ?
O13 C16 O14 124.86(12) . . ?
O13 C16 C10 119.31(11) . . ?
O14 C16 C10 115.82(11) . . ?
O12 C17 O11 119.49(11) . . ?
O12 C17 C12 120.07(10) . . ?
O11 C17 C12 120.42(10) . . ?
C20 C19 N11 105.52(12) . . ?
C20 C19 H19A 127.2 . . ?
N11 C19 H19A 127.2 . . ?
C19 C20 N13 108.53(12) . . ?
C19 C20 H20A 125.7 . . ?
N13 C20 H20A 125.7 . . ?

loop_
_geom_bond_atom_site_label_1
_geom_bond_atom_site_label_2
_geom_bond_distance
_geom_bond_site_symmetry_2
_geom_bond_publ_flag
Co1 O14 2.0478(10) . ?
Co1 O2W 2.0766(10) . ?
Co1 O1W 2.0820(11) . ?
Co1 N13 2.0970(10) 1_455 ?
Co1 O12 2.1043(9) 2_655 ?
Co1 O11 2.3382(9) 2_655 ?
O1W H1WA 0.860(3) . ?
O1W H1WB 0.858(3) . ?
O2W H2WA 0.860(2) . ?
O2W H2WB 0.861(2) . ?
O11 C17 1.2689(15) . ?
O11 Co1 2.3382(9) 2_645 ?
O12 C17 1.2568(15) . ?
O12 Co1 2.1043(9) 2_645 ?
O13 C16 1.2477(16) . ?
O14 C16 1.2558(15) . ?
N11 N12 1.3303(14) . ?
N11 C19 1.3508(17) . ?
N11 C14 1.4435(15) . ?
N12 N13 1.3175(14) . ?
N13 C20 1.3607(17) . ?
N13 Co1 2.0970(10) 1_655 ?
C10 C11 1.3829(17) . ?
C10 C15 1.4038(17) . ?
C10 C16 1.4984(17) . ?
C11 C12 1.3731(17) . ?
C11 H11A 0.9300 . ?
C12 C13 1.3969(17) . ?
C12 C17 1.4977(17) . ?
C13 C14 1.3981(16) . ?
C13 H13A 0.9300 . ?
C14 C15 1.3691(16) . ?
C15 H15A 0.9300 . ?
C19 C20 1.3321(19) . ?
C19 H19A 0.9300 . ?
C20 H20A 0.9300 . ?

loop_
_geom_hbond_atom_site_label_D
_geom_hbond_atom_site_label_H
_geom_hbond_atom_site_label_A
_geom_hbond_distance_DH
_geom_hbond_distance_HA
_geom_hbond_distance_DA
_geom_hbond_angle_DHA
_geom_hbond_site_symmetry_A
O1W H1WA O11 0.860(3) 2.178(3) 2.7998(15) 129.0(3) 4_575
O1W H1WB N13 0.858(3) 2.499(6) 3.0501(15) 122.8(5) 1_455
O2W H2WA O11 0.860(2) 2.093(5) 2.7571(14) 133.6(5) 4_576
O2W H2WB O1W 0.861(2) 2.413(2) 3.2449(15) 162.8(3) 1_556
O2W H2WB O13 0.861(2) 2.429(13) 2.8726(16) 112.7(11) 3_676
